data_7040756
loop_
_publ_author_name
'Suhr, Kristin J.'
'Bastatas, Lyndon D.'
'Shen, Yulong'
'Mitchell, Lauren A.'
'Frazier, Gary A.'
'Taylor, David W.'
'Slinker, Jason D.'
'Holliday, Bradley J.'

_publ_section_title
;
 Phenyl substitution of cationic bis-cyclometalated iridium(iii) complexes
 for iTMC-LEECs.
;
_journal_issue 44
_journal_name_full 'Dalton transactions (Cambridge, England : 2003)'
_journal_page_first 17807
_journal_page_last 17823
_journal_paper_doi 10.1039/c6dt03415b
_journal_volume 45
_journal_year 2016
_chemical_formula_moiety '2 C17 H12 N, C22 H16 N2, Ir, P F6, C H2 Cl2'
_chemical_formula_sum 'C57 H42 Cl2 F6 Ir N4 P'
_chemical_formula_weight 1191.01
_chemical_name_systematic '[(4,4'-diphenyl-2,2'-bipyridine)-bis-(2,4-diphenylpyridine)-iridium(III)] hexafluorophosphate'
_space_group_crystal_system monoclinic
_space_group_IT_number 14
_space_group_name_Hall '-P 2ybc'
_space_group_name_H-M_alt 'P 1 21/c 1'
_symmetry_space_group_name_Hall '-P 2ybc'
_symmetry_space_group_name_H-M 'P 1 21/c 1'
_atom_sites_solution_hydrogens geom
_audit_creation_method SHELXL-2013
_audit_update_record
;
2015-03-24 deposited with the CCDC.
2016-09-27 downloaded from the CCDC.
;
_cell_angle_alpha 90
_cell_angle_beta 106.076(2)
_cell_angle_gamma 90
_cell_formula_units_Z 8
_cell_length_a 12.7576(6)
_cell_length_b 31.8777(15)
_cell_length_c 25.0229(10)
_cell_measurement_reflns_used 34185
_cell_measurement_temperature 100(2)
_cell_measurement_theta_max 31.2
_cell_measurement_theta_min 1.3
_cell_volume 9778.4(8)
_computing_cell_refinement 'CrystalClear (Rigaku Inc., 2008)'
_computing_data_collection 'CrystalClear (Rigaku Inc., 2008)'
_computing_data_reduction 'CrystalClear (Rigaku Inc., 2008)'
_computing_molecular_graphics 'XP SHELXTL/PC, Siemens Analytical'
_computing_structure_refinement 'XL SHELXTL/PC, Siemens Analytical'
_computing_structure_solution
;

SIR97 - Altomare A., Burla M.C., Camalli M., Cascarano G.L., Giacovazzo C., 
Guagliardi A., Moliterni A.G.G., Polidori G.,Spagna R.
;
_diffrn_ambient_temperature 100(2)
_diffrn_measured_fraction_theta_full 0.963
_diffrn_measured_fraction_theta_max 0.991
_diffrn_measurement_device_type 'Rigaku AFC-12 with Saturn 724+ CCD'
_diffrn_measurement_method \w-scans
_diffrn_radiation_monochromator graphite
_diffrn_radiation_type MoK\a
_diffrn_radiation_wavelength 0.71075
_diffrn_reflns_av_R_equivalents 0.1253
_diffrn_reflns_av_unetI/netI 0.0729
_diffrn_reflns_Laue_measured_fraction_full 0.963
_diffrn_reflns_Laue_measured_fraction_max 0.991
_diffrn_reflns_limit_h_max 15
_diffrn_reflns_limit_h_min -15
_diffrn_reflns_limit_k_max 37
_diffrn_reflns_limit_k_min -37
_diffrn_reflns_limit_l_max 29
_diffrn_reflns_limit_l_min -29
_diffrn_reflns_number 156285
_diffrn_reflns_point_group_measured_fraction_full 0.963
_diffrn_reflns_point_group_measured_fraction_max 0.991
_diffrn_reflns_theta_full 25.242
_diffrn_reflns_theta_max 24.999
_diffrn_reflns_theta_min 3.039
_diffrn_source 'fine-focus sealed tube'
_exptl_absorpt_coefficient_mu 2.940
_exptl_absorpt_correction_T_max 1.00
_exptl_absorpt_correction_T_min 0.713
_exptl_absorpt_correction_type multi-scan
_exptl_absorpt_process_details
;
Abscor. T. Higashi (2001).  The Rigaku Corporation, Tokyo, Japan.
;
_exptl_crystal_colour orange
_exptl_crystal_density_diffrn 1.618
_exptl_crystal_description needle
_exptl_crystal_F_000 4736
_exptl_crystal_preparation Luminescent
_exptl_crystal_recrystallization_method 'Re-crystallisation from solvent: Dichloromethane/Diethyl Ether'
_exptl_crystal_size_max 0.12
_exptl_crystal_size_mid 0.07
_exptl_crystal_size_min 0.04
_refine_diff_density_max 1.157
_refine_diff_density_min -1.920
_refine_diff_density_rms 0.140
_refine_ls_extinction_method none
_refine_ls_goodness_of_fit_ref 1.049
_refine_ls_hydrogen_treatment constr
_refine_ls_matrix_type full
_refine_ls_number_parameters 1354
_refine_ls_number_reflns 17056
_refine_ls_number_restraints 1722
_refine_ls_restrained_S_all 1.037
_refine_ls_R_factor_all 0.0930
_refine_ls_R_factor_gt 0.0672
_refine_ls_shift/su_max 0.011
_refine_ls_shift/su_mean 0.000
_refine_ls_structure_factor_coef Fsqd
_refine_ls_weighting_details 'w=1/[\s^2^(Fo^2^)+(0.1143P)^2^] where P=(Fo^2^+2Fc^2^)/3'
_refine_ls_weighting_scheme calc
_refine_ls_wR_factor_gt 0.1650
_refine_ls_wR_factor_ref 0.1806
_reflns_Friedel_coverage 0.000
_reflns_number_gt 13188
_reflns_number_total 17056
_reflns_threshold_expression 'I > 2\s(I)'
_cod_data_source_file c6dt03415b2.cif
_cod_data_source_block shelx
_cod_depositor_comments 'Adding full bibliography for 7040751--7040757.cif.'
_cod_database_code 7040756
_shelx_space_group_comment
;
The symmetry employed for this shelxl refinement is uniquely defined
by the following loop, which should always be used as a source of
symmetry information in preference to the above space-group names.
They are only intended as comments.
;
_shelxl_version_number 2013-4

loop_
_space_group_symop_operation_xyz
'x, y, z'
'-x, y+1/2, -z+1/2'
'-x, -y, -z'
'x, -y-1/2, z-1/2'

loop_
_atom_site_label
_atom_site_type_symbol
_atom_site_fract_x
_atom_site_fract_y
_atom_site_fract_z
_atom_site_U_iso_or_equiv
_atom_site_adp_type
_atom_site_occupancy
_atom_site_site_symmetry_order
_atom_site_calc_flag
_atom_site_refinement_flags_posn
_atom_site_refinement_flags_adp
_atom_site_refinement_flags_occupancy
_atom_site_disorder_assembly
_atom_site_disorder_group
C1A C 0.4934(7) 0.1805(3) 0.3681(3) 0.033(2) Uani 1 1 d . . . . .
C1B C -0.1435(7) 0.2319(3) 0.2041(3) 0.035(2) Uani 1 1 d . . . . .
C2A C 0.5082(7) 0.2036(3) 0.4171(4) 0.041(2) Uani 1 1 d . . . . .
H2A H 0.4479 0.2174 0.4248 0.049 Uiso 1 1 calc R U . . .
C2B C -0.0434(7) 0.2230(3) 0.2439(4) 0.039(2) Uani 1 1 d . . . . .
H2B H 0.0106 0.2443 0.2535 0.046 Uiso 1 1 calc R U . . .
C3A C 0.6116(8) 0.2065(3) 0.4547(4) 0.051(3) Uani 1 1 d . . . . .
H3A H 0.6208 0.2229 0.4874 0.062 Uiso 1 1 calc R U . . .
C3B C -0.0220(8) 0.1845(3) 0.2690(4) 0.043(2) Uani 1 1 d . . . . .
H3B H 0.0451 0.1800 0.2966 0.051 Uiso 1 1 calc R U . . .
C4A C 0.7000(9) 0.1865(4) 0.4459(5) 0.061(3) Uani 1 1 d . . . . .
H4A H 0.7698 0.1894 0.4718 0.073 Uiso 1 1 calc R U . . .
C4B C -0.0977(8) 0.1515(3) 0.2545(4) 0.046(2) Uani 1 1 d . . . . .
H4B H -0.0824 0.1248 0.2718 0.055 Uiso 1 1 calc R U . . .
C5A C 0.6870(8) 0.1617(4) 0.3984(5) 0.059(3) Uani 1 1 d . . . . .
H5A H 0.7475 0.1470 0.3925 0.071 Uiso 1 1 calc R U . . .
C5B C -0.1940(8) 0.1589(3) 0.2148(4) 0.048(3) Uani 1 1 d . . . . .
H5B H -0.2451 0.1367 0.2039 0.057 Uiso 1 1 calc R U . . .
C6A C 0.5835(7) 0.1587(3) 0.3594(4) 0.040(2) Uani 1 1 d . . . . .
C6B C -0.2186(7) 0.1980(3) 0.1903(4) 0.036(2) Uani 1 1 d . . . . .
C7A C 0.5623(6) 0.1335(3) 0.3093(4) 0.035(2) Uani 1 1 d . . . . .
C7B C -0.3227(8) 0.2089(3) 0.1515(4) 0.040(2) Uani 1 1 d . . . . .
C8A C 0.6401(7) 0.1085(3) 0.2941(4) 0.039(2) Uani 1 1 d . . . . .
H8A H 0.7135 0.1091 0.3166 0.047 Uiso 1 1 calc R U . . .
C8B C -0.4107(7) 0.1826(3) 0.1310(4) 0.044(2) Uani 1 1 d . . . . .
H8B H -0.4056 0.1545 0.1442 0.053 Uiso 1 1 calc R U . . .
C9A C 0.6136(7) 0.0829(3) 0.2475(4) 0.034(2) Uani 1 1 d . . . . .
C9B C -0.5068(7) 0.1951(3) 0.0921(4) 0.041(2) Uani 1 1 d . . . . .
C10A C 0.5032(7) 0.0843(3) 0.2153(4) 0.036(2) Uani 1 1 d . . . . .
H10A H 0.4800 0.0677 0.1826 0.044 Uiso 1 1 calc R U . . .
C10B C -0.5091(7) 0.2365(4) 0.0724(4) 0.046(3) Uani 1 1 d . . . . .
H10B H -0.5708 0.2463 0.0444 0.056 Uiso 1 1 calc R U . . .
C11A C 0.4299(7) 0.1093(3) 0.2309(4) 0.037(2) Uani 1 1 d . . . . .
H11A H 0.3563 0.1093 0.2085 0.045 Uiso 1 1 calc R U . . .
C11B C -0.4213(7) 0.2632(3) 0.0938(4) 0.047(2) Uani 1 1 d . . . . .
H11B H -0.4241 0.2912 0.0805 0.056 Uiso 1 1 calc R U . . .
C12A C 0.3898(7) 0.2238(3) 0.2685(4) 0.036(2) Uani 1 1 d . . . . .
C12B C -0.1284(6) 0.2746(3) 0.1093(3) 0.032(2) Uani 1 1 d . . . . .
C13A C 0.4501(7) 0.2284(3) 0.2297(4) 0.043(2) Uani 1 1 d . . . . .
H13A H 0.4884 0.2049 0.2213 0.052 Uiso 1 1 calc R U . . .
C13B C -0.1645(7) 0.2476(3) 0.0634(3) 0.039(2) Uani 1 1 d . . . . .
H13B H -0.2345 0.2350 0.0562 0.047 Uiso 1 1 calc R U . . .
C14A C 0.4554(8) 0.2658(3) 0.2037(4) 0.048(2) Uani 1 1 d . . . . .
H14A H 0.4948 0.2668 0.1766 0.057 Uiso 1 1 calc R U . . .
C14B C -0.0994(8) 0.2392(3) 0.0284(4) 0.044(2) Uani 1 1 d . . . . .
H14B H -0.1254 0.2208 -0.0022 0.053 Uiso 1 1 calc R U . . .
C15A C 0.4063(8) 0.3020(3) 0.2150(4) 0.045(2) Uani 1 1 d . . . . .
H15A H 0.4121 0.3276 0.1965 0.054 Uiso 1 1 calc R U . . .
C15B C 0.0023(8) 0.2572(4) 0.0374(4) 0.055(3) Uani 1 1 d . . . . .
H15B H 0.0463 0.2508 0.0135 0.066 Uiso 1 1 calc R U . . .
C16A C 0.3485(8) 0.2996(3) 0.2541(4) 0.044(2) Uani 1 1 d . . . . .
H16A H 0.3148 0.3241 0.2634 0.053 Uiso 1 1 calc R U . . .
C16B C 0.0401(9) 0.2846(3) 0.0812(5) 0.053(3) Uani 1 1 d . . . . .
H16B H 0.1091 0.2977 0.0866 0.064 Uiso 1 1 calc R U . . .
C17A C 0.3392(7) 0.2615(3) 0.2803(3) 0.036(2) Uani 1 1 d . . . . .
C17B C -0.0236(7) 0.2930(3) 0.1177(4) 0.035(2) Uani 1 1 d . . . . .
C18A C 0.2756(7) 0.2561(3) 0.3201(3) 0.035(2) Uani 1 1 d . . . . .
C18B C 0.0098(7) 0.3214(3) 0.1665(4) 0.040(2) Uani 1 1 d . . . . .
C19A C 0.2214(7) 0.2895(3) 0.3391(4) 0.042(2) Uani 1 1 d . . . . .
H19A H 0.2242 0.3171 0.3254 0.051 Uiso 1 1 calc R U . . .
C19B C 0.1023(7) 0.3469(3) 0.1780(4) 0.037(2) Uani 1 1 d . . . . .
H19B H 0.1501 0.3450 0.1550 0.045 Uiso 1 1 calc R U . . .
C20A C 0.1637(8) 0.2812(3) 0.3783(4) 0.041(2) Uani 1 1 d . . . . .
C20B C 0.1261(7) 0.3747(3) 0.2219(4) 0.044(2) Uani 1 1 d . . . . .
C21A C 0.1653(8) 0.2405(3) 0.3981(4) 0.047(3) Uani 1 1 d . . . . .
H21A H 0.1286 0.2341 0.4253 0.056 Uiso 1 1 calc R U . . .
C21B C 0.0546(7) 0.3740(3) 0.2568(4) 0.041(2) Uani 1 1 d . . . . .
H21B H 0.0688 0.3914 0.2888 0.049 Uiso 1 1 calc R U . . .
C22A C 0.2200(7) 0.2092(3) 0.3785(3) 0.038(2) Uani 1 1 d . . . . .
H22A H 0.2215 0.1817 0.3933 0.046 Uiso 1 1 calc R U . . .
C22B C -0.0351(7) 0.3479(3) 0.2438(3) 0.036(2) Uani 1 1 d . . . . .
H22B H -0.0826 0.3484 0.2671 0.044 Uiso 1 1 calc R U . . .
C23A C 0.1688(7) 0.1795(3) 0.1951(4) 0.038(2) Uani 1 1 d . . . . .
H23A H 0.1979 0.2067 0.1925 0.045 Uiso 1 1 calc R U . . .
C23B C -0.2981(7) 0.3658(3) 0.0950(4) 0.039(2) Uani 1 1 d . . . . .
H23B H -0.2691 0.3529 0.0680 0.046 Uiso 1 1 calc R U . . .
C24A C 0.0827(7) 0.1655(3) 0.1520(3) 0.036(2) Uani 1 1 d . . . . .
H24A H 0.0504 0.1834 0.1216 0.043 Uiso 1 1 calc R U . . .
C24B C -0.3511(7) 0.4031(3) 0.0817(4) 0.043(2) Uani 1 1 d . . . . .
H24B H -0.3608 0.4148 0.0457 0.052 Uiso 1 1 calc R U . . .
C25A C 0.0435(6) 0.1246(3) 0.1536(3) 0.036(2) Uani 1 1 d . . . . .
C25B C -0.3913(7) 0.4242(3) 0.1211(4) 0.035(2) Uani 1 1 d . . . . .
C26A C 0.0888(6) 0.1007(3) 0.2010(3) 0.038(2) Uani 1 1 d . . . . .
H26A H 0.0643 0.0729 0.2035 0.045 Uiso 1 1 calc R U . . .
C26B C -0.3774(7) 0.4039(3) 0.1725(4) 0.035(2) Uani 1 1 d . . . . .
H26B H -0.4031 0.4169 0.2006 0.042 Uiso 1 1 calc R U . . .
C27A C 0.1695(6) 0.1178(3) 0.2443(3) 0.031(2) Uani 1 1 d . . . . .
C27B C -0.3267(6) 0.3650(3) 0.1828(4) 0.034(2) Uani 1 1 d . . . . .
C28A C 0.2124(7) 0.0969(3) 0.2993(4) 0.035(2) Uani 1 1 d . . . . .
C28B C -0.3200(6) 0.3406(3) 0.2345(3) 0.0297(19) Uani 1 1 d . . . . .
C29A C 0.1699(7) 0.0600(3) 0.3140(4) 0.036(2) Uani 1 1 d . . . . .
H29A H 0.1168 0.0449 0.2867 0.043 Uiso 1 1 calc R U . . .
C29B C -0.3646(7) 0.3542(3) 0.2763(3) 0.0305(19) Uani 1 1 d . . . . .
H29B H -0.3970 0.3812 0.2742 0.037 Uiso 1 1 calc R U . . .
C30A C 0.2038(7) 0.0448(3) 0.3683(4) 0.035(2) Uani 1 1 d . . . . .
C30B C -0.3613(7) 0.3281(3) 0.3210(4) 0.036(2) Uani 1 1 d . . . . .
C31A C 0.2864(8) 0.0668(3) 0.4061(4) 0.043(2) Uani 1 1 d . . . . .
H31A H 0.3139 0.0570 0.4433 0.051 Uiso 1 1 calc R U . . .
C31B C -0.3123(8) 0.2895(3) 0.3226(4) 0.043(2) Uani 1 1 d . . . . .
H31B H -0.3106 0.2710 0.3525 0.052 Uiso 1 1 calc R U . . .
C32A C 0.3276(7) 0.1027(3) 0.3892(4) 0.036(2) Uani 1 1 d . . . . .
H32A H 0.3836 0.1173 0.4155 0.043 Uiso 1 1 calc R U . . .
C32B C -0.2657(8) 0.2773(3) 0.2817(4) 0.043(2) Uani 1 1 d . . . . .
H32B H -0.2309 0.2508 0.2842 0.052 Uiso 1 1 calc R U . . .
C33A C 0.6990(8) 0.0571(3) 0.2325(4) 0.043(2) Uani 1 1 d . . . . .
C33B C -0.6049(8) 0.1684(4) 0.0748(4) 0.047(3) Uani 1 1 d . . . . .
C34A C 0.7013(9) 0.0528(3) 0.1772(4) 0.055(3) Uani 1 1 d . . . . .
H34A H 0.6443 0.0646 0.1483 0.065 Uiso 1 1 calc R U . . .
C34B C -0.7094(10) 0.1852(4) 0.0578(4) 0.067(3) Uani 1 1 d . . . . .
H34B H -0.7203 0.2147 0.0545 0.080 Uiso 1 1 calc R U . . .
C35A C 0.7847(9) 0.0318(3) 0.1642(5) 0.062(3) Uani 1 1 d . . . . .
H35A H 0.7871 0.0301 0.1266 0.074 Uiso 1 1 calc R U . . .
C35B C -0.7984(8) 0.1577(5) 0.0456(4) 0.063(4) Uani 1 1 d . . . . .
H35B H -0.8697 0.1693 0.0337 0.076 Uiso 1 1 calc R U . . .
C36A C 0.8656(10) 0.0130(4) 0.2061(7) 0.078(4) Uani 1 1 d . . . . .
H36A H 0.9235 -0.0017 0.1974 0.093 Uiso 1 1 calc R U . . .
C36B C -0.7883(12) 0.1154(6) 0.0499(5) 0.088(5) Uani 1 1 d . . . . .
H36B H -0.8512 0.0980 0.0424 0.106 Uiso 1 1 calc R U . . .
C37A C 0.8619(9) 0.0157(4) 0.2603(6) 0.066(3) Uani 1 1 d . . . . .
H37A H 0.9163 0.0024 0.2890 0.080 Uiso 1 1 calc R U . . .
C37B C -0.6872(11) 0.0983(4) 0.0652(5) 0.075(4) Uani 1 1 d . . . . .
H37B H -0.6783 0.0687 0.0678 0.090 Uiso 1 1 calc R U . . .
C38A C 0.7797(8) 0.0376(3) 0.2730(5) 0.055(3) Uani 1 1 d . . . . .
H38A H 0.7782 0.0393 0.3107 0.066 Uiso 1 1 calc R U . . .
C38B C -0.5961(10) 0.1246(4) 0.0770(4) 0.066(4) Uani 1 1 d . . . . .
H38B H -0.5255 0.1123 0.0870 0.079 Uiso 1 1 calc R U . . .
C39A C 0.1000(8) 0.3155(3) 0.3945(3) 0.045(3) Uani 1 1 d . . . . .
C39B C 0.2214(7) 0.4025(3) 0.2326(4) 0.039(2) Uani 1 1 d . . . . .
C40A C 0.1396(10) 0.3563(4) 0.4000(4) 0.058(3) Uani 1 1 d . . . . .
H40A H 0.2098 0.3617 0.3954 0.070 Uiso 1 1 calc R U . . .
C40B C 0.2580(8) 0.4161(3) 0.1876(5) 0.054(3) Uani 1 1 d . . . . .
H40B H 0.2203 0.4074 0.1510 0.064 Uiso 1 1 calc R U . . .
C41A C 0.0803(13) 0.3892(4) 0.4119(5) 0.078(4) Uani 1 1 d . . . . .
H41A H 0.1096 0.4168 0.4162 0.093 Uiso 1 1 calc R U . . .
C41B C 0.3485(8) 0.4419(3) 0.1957(6) 0.064(3) Uani 1 1 d . . . . .
H41B H 0.3738 0.4504 0.1651 0.077 Uiso 1 1 calc R U . . .
C42A C -0.0253(15) 0.3813(5) 0.4176(5) 0.089(5) Uani 1 1 d . . . . .
H42A H -0.0681 0.4039 0.4247 0.107 Uiso 1 1 calc R U . . .
C42B C 0.4018(8) 0.4552(3) 0.2496(6) 0.065(3) Uani 1 1 d . . . . .
H42B H 0.4637 0.4730 0.2555 0.078 Uiso 1 1 calc R U . . .
C43A C -0.0652(11) 0.3422(6) 0.4130(5) 0.088(5) Uani 1 1 d . . . . .
H43A H -0.1355 0.3372 0.4178 0.105 Uiso 1 1 calc R U . . .
C43B C 0.3667(8) 0.4432(4) 0.2940(5) 0.060(3) Uani 1 1 d . . . . .
H43B H 0.4031 0.4525 0.3305 0.072 Uiso 1 1 calc R U . . .
C44A C -0.0033(9) 0.3079(4) 0.4011(4) 0.058(3) Uani 1 1 d . . . . .
H44A H -0.0322 0.2802 0.3977 0.070 Uiso 1 1 calc R U . . .
C44B C 0.2758(8) 0.4167(3) 0.2849(5) 0.053(3) Uani 1 1 d . . . . .
H44B H 0.2509 0.4083 0.3157 0.064 Uiso 1 1 calc R U . . .
C45A C -0.0433(7) 0.1071(3) 0.1052(4) 0.039(2) Uani 1 1 d . . . . .
C45B C -0.4499(7) 0.4649(3) 0.1117(4) 0.039(2) Uani 1 1 d . . . . .
C46A C -0.1329(7) 0.1323(4) 0.0778(4) 0.050(3) Uani 1 1 d . . . . .
H46A H -0.1412 0.1597 0.0908 0.060 Uiso 1 1 calc R U . . .
C46B C -0.5231(9) 0.4738(3) 0.0599(4) 0.057(3) Uani 1 1 d . . . . .
H46B H -0.5328 0.4546 0.0299 0.068 Uiso 1 1 calc R U . . .
C47A C -0.2096(9) 0.1160(4) 0.0310(4) 0.062(3) Uani 1 1 d . . . . .
H47A H -0.2718 0.1322 0.0130 0.074 Uiso 1 1 calc R U . . .
C47B C -0.5809(9) 0.5108(3) 0.0533(5) 0.059(3) Uani 1 1 d . . . . .
H47B H -0.6310 0.5168 0.0182 0.070 Uiso 1 1 calc R U . . .
C48A C -0.1962(9) 0.0769(4) 0.0109(4) 0.060(3) Uani 1 1 d . . . . .
H48A H -0.2478 0.0667 -0.0215 0.072 Uiso 1 1 calc R U . . .
C48B C -0.5687(9) 0.5393(3) 0.0952(5) 0.056(3) Uani 1 1 d . . . . .
H48B H -0.6111 0.5643 0.0898 0.067 Uiso 1 1 calc R U . . .
C49A C -0.1076(8) 0.0523(4) 0.0377(4) 0.051(3) Uani 1 1 d . . . . .
H49A H -0.0985 0.0252 0.0237 0.062 Uiso 1 1 calc R U . . .
C49B C -0.4939(8) 0.5312(3) 0.1457(4) 0.048(3) Uani 1 1 d . . . . .
H49B H -0.4827 0.5512 0.1749 0.058 Uiso 1 1 calc R U . . .
C50A C -0.0322(7) 0.0675(4) 0.0850(4) 0.048(3) Uani 1 1 d . . . . .
H50A H 0.0278 0.0504 0.1037 0.057 Uiso 1 1 calc R U . . .
C50B C -0.4351(7) 0.4942(3) 0.1538(4) 0.042(2) Uani 1 1 d . . . . .
H50B H -0.3839 0.4889 0.1887 0.051 Uiso 1 1 calc R U . . .
C51A C 0.1590(7) 0.0058(3) 0.3844(4) 0.046(2) Uani 1 1 d . . . . .
C51B C -0.4135(7) 0.3411(3) 0.3662(4) 0.041(2) Uani 1 1 d . . . . .
C52A C 0.1316(7) -0.0285(3) 0.3475(4) 0.044(2) Uani 1 1 d . . . . .
H52A H 0.1455 -0.0273 0.3121 0.053 Uiso 1 1 calc R U . . .
C52B C -0.4660(8) 0.3115(4) 0.3897(4) 0.051(3) Uani 1 1 d . . . . .
H52B H -0.4687 0.2830 0.3785 0.062 Uiso 1 1 calc R U . . .
C53A C 0.0839(9) -0.0642(4) 0.3635(5) 0.059(3) Uani 1 1 d . . . . .
H53A H 0.0626 -0.0868 0.3380 0.071 Uiso 1 1 calc R U . . .
C53B C -0.5150(9) 0.3245(4) 0.4303(4) 0.059(3) Uani 1 1 d . . . . .
H53B H -0.5477 0.3043 0.4485 0.070 Uiso 1 1 calc R U . . .
C54A C 0.0671(11) -0.0671(5) 0.4162(6) 0.084(4) Uani 1 1 d . . . . .
H54A H 0.0365 -0.0919 0.4267 0.100 Uiso 1 1 calc R U . . .
C54B C -0.5169(9) 0.3653(4) 0.4443(4) 0.063(3) Uani 1 1 d . . . . .
H54B H -0.5519 0.3735 0.4716 0.076 Uiso 1 1 calc R U . . .
C55A C 0.0947(13) -0.0341(5) 0.4529(7) 0.100(5) Uani 1 1 d . . . . .
H55A H 0.0814 -0.0359 0.4883 0.119 Uiso 1 1 calc R U . . .
C55B C -0.4690(8) 0.3949(4) 0.4195(4) 0.055(3) Uani 1 1 d . . . . .
H55B H -0.4722 0.4236 0.4290 0.066 Uiso 1 1 calc R U . . .
C56A C 0.1424(10) 0.0020(4) 0.4378(5) 0.073(4) Uani 1 1 d . . . . .
H56A H 0.1639 0.0243 0.4638 0.087 Uiso 1 1 calc R U . . .
C56B C -0.4154(8) 0.3833(3) 0.3801(4) 0.045(2) Uani 1 1 d . . . . .
H56B H -0.3809 0.4038 0.3631 0.054 Uiso 1 1 calc R U . . .
P1A P 0.7514(5) 0.4910(2) 0.3322(3) 0.0591(19) Uani 0.65 1 d D . P A 1
F1A F 0.8102(8) 0.4626(4) 0.3827(4) 0.135(5) Uani 0.65 1 d D U P A 1
F2A F 0.7161(9) 0.4508(3) 0.2944(4) 0.119(4) Uani 0.65 1 d D U P A 1
F3A F 0.6914(8) 0.5193(3) 0.2804(4) 0.136(5) Uani 0.65 1 d D U P A 1
F4A F 0.7837(8) 0.5318(3) 0.3683(4) 0.119(5) Uani 0.65 1 d D U P A 1
F5A F 0.6413(6) 0.4883(3) 0.3498(4) 0.103(4) Uani 0.65 1 d D U P A 1
F6A F 0.8604(7) 0.4939(3) 0.3137(4) 0.092(3) Uani 0.65 1 d D U P A 1
P1C P 0.7830(9) 0.4813(4) 0.3278(4) 0.088(7) Uani 0.35 1 d D . P B 2
F1C F 0.9090(9) 0.4842(6) 0.3572(8) 0.120(7) Uani 0.35 1 d D U P B 2
F2C F 0.8043(16) 0.4949(6) 0.2707(5) 0.118(6) Uani 0.35 1 d D U P B 2
F3C F 0.6565(9) 0.4785(6) 0.2975(8) 0.106(6) Uani 0.35 1 d D U P B 2
F4C F 0.7607(17) 0.4681(7) 0.3843(6) 0.137(7) Uani 0.35 1 d D U P B 2
F5C F 0.7964(15) 0.4337(4) 0.3134(8) 0.144(7) Uani 0.35 1 d D U P B 2
F6C F 0.7687(15) 0.5292(4) 0.3415(8) 0.097(6) Uani 0.35 1 d D U P B 2
P1B P 0.3173(6) 0.3467(2) 0.0386(3) 0.052(2) Uani 0.63 1 d D . P C 1
F1B F 0.4073(7) 0.3417(3) 0.0961(3) 0.093(4) Uani 0.63 1 d D U P C 1
F2B F 0.2763(9) 0.3003(3) 0.0435(5) 0.103(4) Uani 0.63 1 d D U P C 1
F3B F 0.2282(8) 0.3517(4) -0.0196(4) 0.084(4) Uani 0.63 1 d D U P C 1
F4B F 0.3570(9) 0.3928(3) 0.0330(5) 0.121(5) Uani 0.63 1 d D U P C 1
F5B F 0.4004(8) 0.3291(4) 0.0075(4) 0.111(5) Uani 0.63 1 d D U P C 1
F6B F 0.2328(8) 0.3632(4) 0.0693(5) 0.097(4) Uani 0.63 1 d D U P C 1
P1D P 0.3052(10) 0.3528(4) 0.0454(5) 0.077(6) Uani 0.37 1 d D . P D 2
F1D F 0.3825(13) 0.3709(5) 0.1013(6) 0.097(5) Uani 0.37 1 d D U P D 2
F2D F 0.3183(17) 0.3073(4) 0.0718(8) 0.112(7) Uani 0.37 1 d D U P D 2
F3D F 0.2282(17) 0.3344(6) -0.0105(7) 0.104(7) Uani 0.37 1 d D U P D 2
F4D F 0.2918(15) 0.3982(5) 0.0193(7) 0.106(6) Uani 0.37 1 d D U P D 2
F5D F 0.4076(15) 0.3450(7) 0.0228(8) 0.111(6) Uani 0.37 1 d D U P D 2
F6D F 0.2023(12) 0.3604(6) 0.0678(9) 0.073(5) Uani 0.37 1 d D U P D 2
Ir1A Ir 0.35460(2) 0.17245(2) 0.30607(2) 0.02875(12) Uani 1 1 d . . . . .
Ir1B Ir -0.20063(3) 0.28731(2) 0.17023(2) 0.03204(12) Uani 1 1 d . . . . .
N1A N 0.2129(5) 0.1561(2) 0.2406(3) 0.0304(16) Uani 1 1 d . . . . .
N1B N -0.2840(6) 0.3460(2) 0.1445(3) 0.0342(17) Uani 1 1 d . . . . .
N2A N 0.2920(5) 0.1182(2) 0.3366(3) 0.0299(16) Uani 1 1 d . . . . .
N2B N -0.2690(5) 0.3028(2) 0.2375(3) 0.0311(16) Uani 1 1 d . . . . .
N3A N 0.4570(5) 0.1342(2) 0.2770(3) 0.0310(16) Uani 1 1 d . . . . .
N3B N -0.3320(5) 0.2501(3) 0.1334(3) 0.0363(18) Uani 1 1 d . . . . .
N4A N 0.2711(5) 0.2164(2) 0.3390(3) 0.0314(16) Uani 1 1 d . . . . .
N4B N -0.0591(5) 0.3216(2) 0.1992(3) 0.0327(17) Uani 1 1 d . . . . .

loop_
_atom_site_aniso_label
_atom_site_aniso_U_11
_atom_site_aniso_U_22
_atom_site_aniso_U_33
_atom_site_aniso_U_23
_atom_site_aniso_U_13
_atom_site_aniso_U_12
C1A 0.040(5) 0.026(5) 0.034(5) -0.005(4) 0.012(4) -0.004(4)
C1B 0.033(5) 0.044(6) 0.030(5) -0.002(4) 0.013(4) -0.009(4)
C2A 0.042(5) 0.050(6) 0.033(5) -0.006(4) 0.016(4) 0.001(4)
C2B 0.047(5) 0.030(5) 0.045(5) -0.001(4) 0.023(5) 0.000(4)
C3A 0.049(6) 0.064(8) 0.038(6) -0.023(5) 0.008(5) 0.006(5)
C3B 0.042(5) 0.033(6) 0.058(6) -0.001(5) 0.022(5) 0.009(4)
C4A 0.050(6) 0.060(8) 0.062(7) -0.028(6) -0.004(5) -0.007(5)
C4B 0.050(6) 0.048(7) 0.040(5) 0.019(5) 0.015(5) 0.009(5)
C5A 0.036(6) 0.067(8) 0.071(8) -0.023(6) 0.009(5) 0.004(5)
C5B 0.045(6) 0.040(6) 0.066(7) 0.012(5) 0.028(5) 0.012(5)
C6A 0.033(5) 0.043(6) 0.045(5) -0.016(5) 0.013(4) -0.011(4)
C6B 0.041(5) 0.026(5) 0.042(5) -0.005(4) 0.014(4) 0.012(4)
C7A 0.028(5) 0.036(5) 0.043(5) -0.009(4) 0.014(4) -0.014(4)
C7B 0.055(6) 0.038(6) 0.037(5) 0.003(4) 0.030(5) 0.007(5)
C8A 0.028(5) 0.043(6) 0.049(6) -0.001(5) 0.014(4) 0.002(4)
C8B 0.042(6) 0.051(7) 0.047(6) -0.012(5) 0.025(5) -0.009(5)
C9A 0.034(5) 0.035(5) 0.039(5) 0.003(4) 0.018(4) 0.001(4)
C9B 0.041(5) 0.050(7) 0.036(5) -0.013(5) 0.016(4) -0.016(5)
C10A 0.049(6) 0.030(5) 0.033(5) -0.003(4) 0.016(4) 0.000(4)
C10B 0.038(5) 0.062(8) 0.042(6) -0.002(5) 0.015(4) -0.005(5)
C11A 0.032(5) 0.047(6) 0.031(5) 0.001(4) 0.006(4) 0.008(4)
C11B 0.043(6) 0.053(7) 0.050(6) 0.008(5) 0.024(5) 0.006(5)
C12A 0.035(5) 0.037(6) 0.033(5) -0.015(4) 0.004(4) -0.002(4)
C12B 0.032(5) 0.030(5) 0.035(5) 0.011(4) 0.009(4) 0.007(4)
C13A 0.046(5) 0.039(6) 0.053(6) -0.005(5) 0.026(5) 0.004(4)
C13B 0.035(5) 0.048(6) 0.029(5) 0.007(4) -0.001(4) 0.001(4)
C14A 0.050(6) 0.046(7) 0.053(6) -0.005(5) 0.024(5) -0.012(5)
C14B 0.055(6) 0.054(7) 0.029(5) 0.003(4) 0.020(4) 0.012(5)
C15A 0.051(6) 0.044(6) 0.040(5) 0.001(5) 0.014(5) -0.001(5)
C15B 0.061(7) 0.061(8) 0.054(6) -0.003(6) 0.037(5) -0.004(6)
C16A 0.054(6) 0.037(6) 0.045(6) 0.009(5) 0.022(5) 0.005(5)
C16B 0.055(6) 0.050(7) 0.064(7) -0.005(5) 0.033(5) -0.008(5)
C17A 0.036(5) 0.052(6) 0.026(4) 0.013(4) 0.016(4) 0.003(4)
C17B 0.039(5) 0.026(5) 0.044(5) -0.004(4) 0.018(4) -0.006(4)
C18A 0.032(5) 0.049(6) 0.024(4) 0.003(4) 0.008(4) 0.000(4)
C18B 0.045(5) 0.037(6) 0.041(5) 0.003(4) 0.015(4) 0.006(4)
C19A 0.053(6) 0.040(6) 0.033(5) -0.006(4) 0.010(4) 0.006(4)
C19B 0.037(5) 0.039(6) 0.042(5) 0.001(4) 0.021(4) -0.002(4)
C20A 0.054(6) 0.039(6) 0.034(5) 0.010(4) 0.019(4) 0.023(4)
C20B 0.034(5) 0.048(7) 0.045(6) 0.008(5) 0.004(4) 0.005(4)
C21A 0.053(6) 0.051(7) 0.045(6) 0.004(5) 0.030(5) 0.023(5)
C21B 0.041(5) 0.042(6) 0.043(5) -0.002(4) 0.014(4) 0.001(4)
C22A 0.045(5) 0.045(6) 0.032(5) 0.009(4) 0.022(4) 0.001(4)
C22B 0.038(5) 0.044(6) 0.030(5) 0.007(4) 0.013(4) 0.008(4)
C23A 0.037(5) 0.033(6) 0.042(6) 0.004(4) 0.011(4) 0.000(4)
C23B 0.055(6) 0.036(6) 0.033(5) 0.009(4) 0.026(4) 0.001(4)
C24A 0.036(5) 0.044(6) 0.028(5) 0.010(4) 0.008(4) 0.001(4)
C24B 0.051(6) 0.042(6) 0.033(5) 0.013(4) 0.008(4) -0.004(5)
C25A 0.029(5) 0.051(6) 0.032(5) 0.007(4) 0.014(4) 0.005(4)
C25B 0.037(5) 0.032(5) 0.038(5) 0.000(4) 0.014(4) 0.000(4)
C26A 0.031(5) 0.042(6) 0.037(5) -0.009(4) 0.005(4) -0.001(4)
C26B 0.041(5) 0.026(5) 0.037(5) 0.001(4) 0.010(4) -0.007(4)
C27A 0.024(4) 0.035(5) 0.034(5) 0.000(4) 0.007(4) 0.006(4)
C27B 0.030(4) 0.034(5) 0.042(5) 0.002(4) 0.015(4) -0.003(4)
C28A 0.031(5) 0.033(5) 0.042(5) 0.000(4) 0.013(4) 0.002(4)
C28B 0.033(5) 0.028(5) 0.028(4) -0.001(4) 0.009(4) -0.016(4)
C29A 0.031(5) 0.032(5) 0.042(5) -0.005(4) 0.006(4) 0.002(4)
C29B 0.040(5) 0.025(5) 0.030(5) -0.002(4) 0.016(4) -0.001(4)
C30A 0.037(5) 0.026(5) 0.043(5) 0.004(4) 0.012(4) 0.003(4)
C30B 0.039(5) 0.037(6) 0.033(5) -0.006(4) 0.014(4) -0.003(4)
C31A 0.061(6) 0.033(6) 0.039(5) -0.002(4) 0.022(5) 0.004(5)
C31B 0.057(6) 0.041(6) 0.035(5) 0.000(4) 0.017(5) 0.003(5)
C32A 0.046(5) 0.029(5) 0.032(5) 0.002(4) 0.009(4) -0.001(4)
C32B 0.061(6) 0.038(6) 0.039(5) 0.004(4) 0.030(5) 0.012(5)
C33A 0.052(6) 0.023(5) 0.060(6) -0.003(5) 0.027(5) -0.009(4)
C33B 0.039(6) 0.066(8) 0.040(6) 0.000(5) 0.016(4) -0.013(5)
C34A 0.076(7) 0.043(7) 0.060(7) -0.005(5) 0.044(6) -0.002(5)
C34B 0.071(8) 0.079(9) 0.050(7) -0.027(6) 0.016(6) -0.020(7)
C35A 0.083(8) 0.022(6) 0.101(9) -0.013(6) 0.060(7) 0.009(5)
C35B 0.038(6) 0.112(12) 0.041(6) -0.008(7) 0.013(5) -0.026(7)
C36A 0.061(7) 0.038(7) 0.156(14) -0.018(8) 0.066(9) -0.002(6)
C36B 0.092(11) 0.122(14) 0.045(7) 0.013(8) 0.011(7) -0.069(10)
C37A 0.048(6) 0.056(8) 0.094(10) -0.006(7) 0.019(6) 0.008(5)
C37B 0.075(9) 0.075(10) 0.067(8) 0.016(7) 0.006(7) -0.035(7)
C38A 0.049(6) 0.038(6) 0.080(8) -0.005(6) 0.023(6) 0.010(5)
C38B 0.076(8) 0.081(10) 0.032(6) 0.017(6) 0.001(5) -0.035(7)
C39A 0.057(6) 0.058(7) 0.021(5) 0.006(4) 0.010(4) 0.024(5)
C39B 0.041(5) 0.027(5) 0.047(6) 0.001(4) 0.010(4) 0.004(4)
C40A 0.089(8) 0.047(7) 0.045(6) 0.001(5) 0.029(6) 0.032(6)
C40B 0.051(6) 0.050(7) 0.064(7) -0.020(5) 0.023(5) -0.018(5)
C41A 0.141(13) 0.046(8) 0.052(7) -0.001(6) 0.036(8) 0.030(8)
C41B 0.050(6) 0.044(7) 0.111(10) -0.013(7) 0.045(7) -0.014(5)
C42A 0.134(14) 0.071(11) 0.065(9) 0.022(8) 0.031(9) 0.073(10)
C42B 0.042(6) 0.037(7) 0.116(11) -0.015(7) 0.022(7) -0.005(5)
C43A 0.075(9) 0.143(16) 0.053(8) 0.012(9) 0.030(7) 0.060(10)
C43B 0.044(6) 0.066(8) 0.063(7) -0.012(6) 0.002(5) 0.003(6)
C44A 0.066(7) 0.062(8) 0.049(6) -0.009(6) 0.021(5) 0.023(6)
C44B 0.049(6) 0.037(6) 0.065(7) 0.001(5) 0.003(5) 0.004(5)
C45A 0.031(5) 0.053(7) 0.034(5) 0.000(4) 0.010(4) -0.008(4)
C45B 0.040(5) 0.037(6) 0.043(5) 0.006(4) 0.015(4) -0.006(4)
C46A 0.044(6) 0.054(7) 0.044(6) 0.010(5) -0.001(5) -0.004(5)
C46B 0.071(7) 0.045(7) 0.049(6) 0.004(5) 0.009(5) 0.011(6)
C47A 0.050(6) 0.069(9) 0.052(7) 0.021(6) -0.010(5) -0.002(6)
C47B 0.075(7) 0.039(7) 0.055(7) 0.016(5) 0.006(6) 0.011(6)
C48A 0.059(7) 0.071(9) 0.044(6) -0.005(6) 0.004(5) -0.014(6)
C48B 0.077(7) 0.029(6) 0.072(8) 0.006(5) 0.037(6) 0.006(5)
C49A 0.057(6) 0.061(8) 0.038(6) -0.012(5) 0.017(5) -0.019(6)
C49B 0.059(6) 0.043(6) 0.042(6) 0.008(5) 0.013(5) -0.010(5)
C50A 0.037(5) 0.066(8) 0.040(6) 0.006(5) 0.008(4) 0.005(5)
C50B 0.043(5) 0.039(6) 0.044(6) 0.007(5) 0.011(4) 0.000(4)
C51A 0.044(5) 0.048(7) 0.045(6) -0.004(5) 0.012(4) -0.001(5)
C51B 0.044(5) 0.054(7) 0.026(5) -0.007(4) 0.010(4) -0.009(5)
C52A 0.046(5) 0.031(6) 0.051(6) 0.013(5) 0.006(5) -0.001(4)
C52B 0.069(7) 0.056(7) 0.038(6) 0.005(5) 0.029(5) -0.012(6)
C53A 0.073(7) 0.043(7) 0.058(7) -0.004(5) 0.010(6) -0.012(6)
C53B 0.071(7) 0.071(9) 0.041(6) 0.010(6) 0.030(5) -0.008(6)
C54A 0.090(9) 0.058(9) 0.113(12) 0.014(8) 0.045(9) -0.005(7)
C54B 0.076(8) 0.093(11) 0.025(5) -0.005(6) 0.022(5) 0.018(7)
C55A 0.149(14) 0.064(10) 0.114(12) 0.020(9) 0.084(11) -0.013(9)
C55B 0.069(7) 0.063(8) 0.033(5) -0.006(5) 0.016(5) 0.014(6)
C56A 0.108(10) 0.056(8) 0.067(8) -0.005(6) 0.045(7) -0.028(7)
C56B 0.060(6) 0.039(6) 0.040(5) -0.001(4) 0.018(5) 0.004(5)
P1A 0.063(4) 0.049(4) 0.064(4) -0.006(3) 0.015(3) -0.013(3)
F1A 0.121(9) 0.171(10) 0.122(8) 0.056(8) 0.046(7) 0.057(8)
F2A 0.123(8) 0.103(9) 0.128(8) -0.025(7) 0.029(7) -0.029(7)
F3A 0.146(8) 0.121(9) 0.124(8) 0.015(8) 0.012(7) 0.015(8)
F4A 0.099(8) 0.117(9) 0.151(11) -0.076(8) 0.049(8) -0.034(7)
F5A 0.084(6) 0.094(8) 0.147(9) -0.003(7) 0.058(6) -0.012(6)
F6A 0.087(7) 0.090(7) 0.112(8) -0.028(7) 0.051(6) -0.027(6)
P1C 0.061(8) 0.094(12) 0.079(10) 0.053(9) -0.030(7) -0.060(8)
F1C 0.101(11) 0.117(11) 0.129(12) 0.004(11) 0.010(10) -0.013(10)
F2C 0.123(10) 0.113(10) 0.122(10) 0.001(10) 0.039(9) -0.010(9)
F3C 0.088(9) 0.099(10) 0.111(10) 0.001(10) -0.004(9) -0.020(9)
F4C 0.128(12) 0.162(12) 0.125(11) 0.052(10) 0.041(10) 0.002(11)
F5C 0.128(12) 0.122(12) 0.157(12) 0.015(11) -0.003(11) -0.006(11)
F6C 0.090(9) 0.089(10) 0.109(11) -0.024(9) 0.023(9) -0.021(8)
P1B 0.055(4) 0.066(5) 0.038(4) 0.001(3) 0.018(3) 0.002(3)
F1B 0.102(7) 0.110(8) 0.056(6) 0.020(6) 0.002(5) -0.004(7)
F2B 0.088(8) 0.083(8) 0.135(10) -0.012(8) 0.025(8) -0.010(6)
F3B 0.088(7) 0.104(9) 0.057(6) -0.010(6) 0.015(5) 0.021(7)
F4B 0.117(8) 0.110(8) 0.114(8) 0.034(7) -0.002(7) -0.038(7)
F5B 0.088(8) 0.162(12) 0.098(9) -0.016(8) 0.049(7) 0.035(8)
F6B 0.113(8) 0.108(8) 0.083(7) -0.012(7) 0.050(7) -0.011(7)
P1D 0.087(11) 0.108(14) 0.052(8) 0.013(8) 0.047(8) 0.000(9)
F1D 0.105(9) 0.107(10) 0.072(8) 0.007(9) 0.014(8) -0.023(9)
F2D 0.103(11) 0.101(11) 0.115(12) 0.017(10) 0.000(10) 0.005(10)
F3D 0.100(10) 0.111(12) 0.089(11) -0.035(10) 0.006(9) 0.016(10)
F4D 0.112(10) 0.110(10) 0.094(9) 0.027(8) 0.028(9) -0.015(9)
F5D 0.098(9) 0.149(11) 0.089(10) -0.014(10) 0.030(8) 0.019(9)
F6D 0.082(10) 0.086(11) 0.076(10) -0.019(9) 0.061(8) -0.038(8)
Ir1A 0.0295(2) 0.0302(2) 0.0282(2) -0.00349(14) 0.01089(14) 0.00130(14)
Ir1B 0.0347(2) 0.0322(2) 0.0333(2) 0.00256(15) 0.01613(16) 0.00103(14)
N1A 0.021(3) 0.034(4) 0.034(4) -0.010(3) 0.006(3) 0.000(3)
N1B 0.049(4) 0.024(4) 0.039(4) 0.004(3) 0.028(3) 0.001(3)
N2A 0.025(4) 0.028(4) 0.037(4) 0.005(3) 0.009(3) 0.008(3)
N2B 0.029(4) 0.033(4) 0.035(4) 0.002(3) 0.015(3) 0.001(3)
N3A 0.035(4) 0.028(4) 0.031(4) -0.003(3) 0.011(3) -0.006(3)
N3B 0.031(4) 0.048(5) 0.031(4) 0.000(4) 0.010(3) 0.001(3)
N4A 0.027(4) 0.035(5) 0.033(4) 0.002(3) 0.009(3) -0.003(3)
N4B 0.035(4) 0.029(4) 0.033(4) -0.004(3) 0.009(3) -0.002(3)

loop_
_atom_type_symbol
_atom_type_description
_atom_type_scat_dispersion_real
_atom_type_scat_dispersion_imag
_atom_type_scat_source
C C 0.0033 0.0016 'International Tables Vol C Tables 4.2.6.8 and 6.1.1.4'
H H 0.0000 0.0000 'International Tables Vol C Tables 4.2.6.8 and 6.1.1.4'
F F 0.0171 0.0103 'International Tables Vol C Tables 4.2.6.8 and 6.1.1.4'
Ir Ir -1.4442 7.9887 'International Tables Vol C Tables 4.2.6.8 and 6.1.1.4'
N N 0.0061 0.0033 'International Tables Vol C Tables 4.2.6.8 and 6.1.1.4'
P P 0.1023 0.0942 'International Tables Vol C Tables 4.2.6.8 and 6.1.1.4'
Cl Cl 0.1484 0.1585 'International Tables Vol C Tables 4.2.6.8 and 6.1.1.4'

loop_
_geom_angle_atom_site_label_1
_geom_angle_atom_site_label_2
_geom_angle_atom_site_label_3
_geom_angle
C2A C1A C6A 118.5(8)
C2A C1A Ir1A 128.1(7)
C6A C1A Ir1A 113.4(6)
C2B C1B C6B 115.7(8)
C2B C1B Ir1B 128.8(7)
C6B C1B Ir1B 115.2(6)
C3A C2A C1A 119.9(9)
C3A C2A H2A 120.0
C1A C2A H2A 120.0
C3B C2B C1B 122.0(9)
C3B C2B H2B 119.0
C1B C2B H2B 119.0
C4A C3A C2A 122.0(9)
C4A C3A H3A 119.0
C2A C3A H3A 119.0
C2B C3B C4B 121.1(9)
C2B C3B H3B 119.5
C4B C3B H3B 119.5
C3A C4A C5A 119.5(9)
C3A C4A H4A 120.3
C5A C4A H4A 120.3
C5B C4B C3B 118.2(9)
C5B C4B H4B 120.9
C3B C4B H4B 120.9
C4A C5A C6A 119.7(10)
C4A C5A H5A 120.2
C6A C5A H5A 120.2
C4B C5B C6B 121.5(10)
C4B C5B H5B 119.2
C6B C5B H5B 119.2
C1A C6A C5A 120.4(8)
C1A C6A C7A 116.1(7)
C5A C6A C7A 123.5(8)
C5B C6B C1B 121.4(8)
C5B C6B C7B 124.3(9)
C1B C6B C7B 114.2(8)
N3A C7A C8A 120.1(8)
N3A C7A C6A 114.9(8)
C8A C7A C6A 124.9(8)
C8B C7B N3B 117.9(9)
C8B C7B C6B 126.9(9)
N3B C7B C6B 115.2(8)
C9A C8A C7A 122.4(8)
C9A C8A H8A 118.8
C7A C8A H8A 118.8
C7B C8B C9B 123.5(10)
C7B C8B H8B 118.3
C9B C8B H8B 118.3
C8A C9A C10A 115.7(8)
C8A C9A C33A 120.8(8)
C10A C9A C33A 123.5(8)
C8B C9B C10B 116.2(8)
C8B C9B C33B 123.3(10)
C10B C9B C33B 120.3(9)
C11A C10A C9A 120.5(8)
C11A C10A H10A 119.8
C9A C10A H10A 119.8
C11B C10B C9B 120.2(9)
C11B C10B H10B 119.9
C9B C10B H10B 119.9
N3A C11A C10A 123.2(8)
N3A C11A H11A 118.4
C10A C11A H11A 118.4
N3B C11B C10B 121.2(10)
N3B C11B H11B 119.4
C10B C11B H11B 119.4
C13A C12A C17A 114.9(9)
C13A C12A Ir1A 130.4(7)
C17A C12A Ir1A 114.6(6)
C13B C12B C17B 117.1(8)
C13B C12B Ir1B 128.4(7)
C17B C12B Ir1B 114.3(6)
C14A C13A C12A 121.8(9)
C14A C13A H13A 119.1
C12A C13A H13A 119.1
C14B C13B C12B 121.0(9)
C14B C13B H13B 119.5
C12B C13B H13B 119.5
C13A C14A C15A 123.2(10)
C13A C14A H14A 118.4
C15A C14A H14A 118.4
C15B C14B C13B 121.0(9)
C15B C14B H14B 119.5
C13B C14B H14B 119.5
C14A C15A C16A 117.3(10)
C14A C15A H15A 121.3
C16A C15A H15A 121.3
C16B C15B C14B 120.0(9)
C16B C15B H15B 120.0
C14B C15B H15B 120.0
C15A C16A C17A 120.7(9)
C15A C16A H16A 119.6
C17A C16A H16A 119.6
C15B C16B C17B 119.9(9)
C15B C16B H16B 120.1
C17B C16B H16B 120.1
C16A C17A C12A 121.9(8)
C16A C17A C18A 123.8(9)
C12A C17A C18A 114.3(8)
C16B C17B C12B 121.0(8)
C16B C17B C18B 124.3(8)
C12B C17B C18B 114.7(8)
N4A C18A C19A 120.6(8)
N4A C18A C17A 115.6(8)
C19A C18A C17A 123.8(9)
N4B C18B C19B 121.7(8)
N4B C18B C17B 114.3(8)
C19B C18B C17B 124.0(8)
C20A C19A C18A 119.5(9)
C20A C19A H19A 120.3
C18A C19A H19A 120.3
C20B C19B C18B 121.7(9)
C20B C19B H19B 119.2
C18B C19B H19B 119.2
C21A C20A C19A 117.8(8)
C21A C20A C39A 123.1(9)
C19A C20A C39A 119.0(9)
C19B C20B C21B 116.1(9)
C19B C20B C39B 121.4(9)
C21B C20B C39B 122.5(9)
C22A C21A C20A 120.5(9)
C22A C21A H21A 119.8
C20A C21A H21A 119.8
C22B C21B C20B 119.8(9)
C22B C21B H21B 120.1
C20B C21B H21B 120.1
N4A C22A C21A 122.1(9)
N4A C22A H22A 118.9
C21A C22A H22A 118.9
N4B C22B C21B 123.2(8)
N4B C22B H22B 118.4
C21B C22B H22B 118.4
N1A C23A C24A 122.3(9)
N1A C23A H23A 118.9
C24A C23A H23A 118.9
N1B C23B C24B 124.1(9)
N1B C23B H23B 118.0
C24B C23B H23B 118.0
C23A C24A C25A 119.5(8)
C23A C24A H24A 120.3
C25A C24A H24A 120.3
C23B C24B C25B 120.0(8)
C23B C24B H24B 120.0
C25B C24B H24B 120.0
C26A C25A C24A 117.8(8)
C26A C25A C45A 121.5(9)
C24A C25A C45A 120.7(8)
C24B C25B C26B 116.4(8)
C24B C25B C45B 124.9(8)
C26B C25B C45B 118.6(8)
C27A C26A C25A 119.7(9)
C27A C26A H26A 120.1
C25A C26A H26A 120.1
C27B C26B C25B 121.0(9)
C27B C26B H26B 119.5
C25B C26B H26B 119.5
N1A C27A C26A 122.0(8)
N1A C27A C28A 114.4(7)
C26A C27A C28A 123.5(8)
N1B C27B C26B 121.4(8)
N1B C27B C28B 116.0(8)
C26B C27B C28B 122.6(8)
N2A C28A C29A 121.1(8)
N2A C28A C27A 115.2(8)
C29A C28A C27A 123.5(8)
N2B C28B C29B 121.6(8)
N2B C28B C27B 114.9(7)
C29B C28B C27B 123.5(8)
C28A C29A C30A 121.0(8)
C28A C29A H29A 119.5
C30A C29A H29A 119.5
C30B C29B C28B 119.4(8)
C30B C29B H29B 120.3
C28B C29B H29B 120.3
C31A C30A C29A 117.3(8)
C31A C30A C51A 121.1(8)
C29A C30A C51A 121.4(8)
C31B C30B C29B 118.3(8)
C31B C30B C51B 120.8(8)
C29B C30B C51B 120.9(8)
C32A C31A C30A 119.4(9)
C32A C31A H31A 120.3
C30A C31A H31A 120.3
C30B C31B C32B 121.2(9)
C30B C31B H31B 119.4
C32B C31B H31B 119.4
N2A C32A C31A 123.2(8)
N2A C32A H32A 118.4
C31A C32A H32A 118.4
N2B C32B C31B 120.8(9)
N2B C32B H32B 119.6
C31B C32B H32B 119.6
C38A C33A C34A 117.9(10)
C38A C33A C9A 120.8(9)
C34A C33A C9A 121.3(9)
C34B C33B C38B 117.1(10)
C34B C33B C9B 122.1(11)
C38B C33B C9B 120.8(10)
C35A C34A C33A 120.9(11)
C35A C34A H34A 119.5
C33A C34A H34A 119.5
C33B C34B C35B 118.5(13)
C33B C34B H34B 120.8
C35B C34B H34B 120.8
C34A C35A C36A 119.6(11)
C34A C35A H35A 120.2
C36A C35A H35A 120.2
C36B C35B C34B 123.5(13)
C36B C35B H35B 118.2
C34B C35B H35B 118.2
C37A C36A C35A 119.9(11)
C37A C36A H36A 120.0
C35A C36A H36A 120.0
C37B C36B C35B 118.9(11)
C37B C36B H36B 120.6
C35B C36B H36B 120.6
C38A C37A C36A 120.0(12)
C38A C37A H37A 120.0
C36A C37A H37A 120.0
C36B C37B C38B 119.4(14)
C36B C37B H37B 120.3
C38B C37B H37B 120.3
C37A C38A C33A 121.6(11)
C37A C38A H38A 119.2
C33A C38A H38A 119.2
C37B C38B C33B 122.5(12)
C37B C38B H38B 118.8
C33B C38B H38B 118.8
C40A C39A C44A 118.7(10)
C40A C39A C20A 120.4(10)
C44A C39A C20A 120.8(10)
C44B C39B C40B 118.0(9)
C44B C39B C20B 123.1(9)
C40B C39B C20B 118.9(8)
C41A C40A C39A 122.0(12)
C41A C40A H40A 119.0
C39A C40A H40A 119.0
C41B C40B C39B 121.0(10)
C41B C40B H40B 119.5
C39B C40B H40B 119.5
C40A C41A C42A 119.0(14)
C40A C41A H41A 120.5
C42A C41A H41A 120.5
C40B C41B C42B 118.9(11)
C40B C41B H41B 120.5
C42B C41B H41B 120.5
C43A C42A C41A 120.4(12)
C43A C42A H42A 119.8
C41A C42A H42A 119.8
C43B C42B C41B 121.2(10)
C43B C42B H42B 119.4
C41B C42B H42B 119.4
C42A C43A C44A 120.8(14)
C42A C43A H43A 119.6
C44A C43A H43A 119.6
C42B C43B C44B 118.7(10)
C42B C43B H43B 120.6
C44B C43B H43B 120.6
C39A C44A C43A 119.2(13)
C39A C44A H44A 120.4
C43A C44A H44A 120.4
C39B C44B C43B 122.1(11)
C39B C44B H44B 119.0
C43B C44B H44B 119.0
C50A C45A C46A 119.6(8)
C50A C45A C25A 120.4(8)
C46A C45A C25A 119.9(9)
C50B C45B C46B 118.9(9)
C50B C45B C25B 120.9(8)
C46B C45B C25B 120.2(9)
C47A C46A C45A 118.8(11)
C47A C46A H46A 120.6
C45A C46A H46A 120.6
C47B C46B C45B 118.9(10)
C47B C46B H46B 120.5
C45B C46B H46B 120.5
C48A C47A C46A 120.9(10)
C48A C47A H47A 119.5
C46A C47A H47A 119.5
C48B C47B C46B 122.3(10)
C48B C47B H47B 118.9
C46B C47B H47B 118.9
C47A C48A C49A 120.3(10)
C47A C48A H48A 119.9
C49A C48A H48A 119.9
C47B C48B C49B 118.9(10)
C47B C48B H48B 120.6
C49B C48B H48B 120.6
C48A C49A C50A 119.6(11)
C48A C49A H49A 120.2
C50A C49A H49A 120.2
C48B C49B C50B 120.2(10)
C48B C49B H49B 119.9
C50B C49B H49B 119.9
C45A C50A C49A 120.8(9)
C45A C50A H50A 119.6
C49A C50A H50A 119.6
C49B C50B C45B 120.7(9)
C49B C50B H50B 119.6
C45B C50B H50B 119.6
C52A C51A C56A 118.7(10)
C52A C51A C30A 121.3(9)
C56A C51A C30A 120.1(9)
C52B C51B C56B 120.7(9)
C52B C51B C30B 119.7(9)
C56B C51B C30B 119.4(9)
C53A C52A C51A 119.3(10)
C53A C52A H52A 120.4
C51A C52A H52A 120.4
C51B C52B C53B 118.4(11)
C51B C52B H52B 120.8
C53B C52B H52B 120.8
C54A C53A C52A 121.2(11)
C54A C53A H53A 119.4
C52A C53A H53A 119.4
C54B C53B C52B 121.3(11)
C54B C53B H53B 119.4
C52B C53B H53B 119.4
C55A C54A C53A 120.0(13)
C55A C54A H54A 120.0
C53A C54A H54A 120.0
C53B C54B C55B 120.4(10)
C53B C54B H54B 119.8
C55B C54B H54B 119.8
C54A C55A C56A 119.9(13)
C54A C55A H55A 120.1
C56A C55A H55A 120.1
C54B C55B C56B 120.5(11)
C54B C55B H55B 119.8
C56B C55B H55B 119.8
C55A C56A C51A 120.9(12)
C55A C56A H56A 119.6
C51A C56A H56A 119.6
C51B C56B C55B 118.5(10)
C51B C56B H56B 120.7
C55B C56B H56B 120.7
F1A P1A F4A 91.4(4)
F1A P1A F2A 90.4(4)
F4A P1A F2A 178.1(5)
F1A P1A F5A 90.5(4)
F4A P1A F5A 89.9(4)
F2A P1A F5A 89.7(4)
F1A P1A F6A 90.4(4)
F4A P1A F6A 90.4(4)
F2A P1A F6A 89.9(4)
F5A P1A F6A 179.1(5)
F1A P1A F3A 179.2(5)
F4A P1A F3A 89.4(4)
F2A P1A F3A 88.7(4)
F5A P1A F3A 89.6(4)
F6A P1A F3A 89.5(4)
F1C P1C F4C 90.7(4)
F1C P1C F5C 90.2(4)
F4C P1C F5C 90.3(4)
F1C P1C F3C 179.3(6)
F4C P1C F3C 90.0(4)
F5C P1C F3C 89.9(4)
F1C P1C F6C 90.3(4)
F4C P1C F6C 90.2(4)
F5C P1C F6C 179.3(6)
F3C P1C F6C 89.6(4)
F1C P1C F2C 89.8(4)
F4C P1C F2C 179.3(6)
F5C P1C F2C 90.2(4)
F3C P1C F2C 89.5(4)
F6C P1C F2C 89.3(4)
F4B P1B F6B 90.6(4)
F4B P1B F1B 90.3(4)
F6B P1B F1B 90.7(4)
F4B P1B F5B 90.7(4)
F6B P1B F5B 178.6(5)
F1B P1B F5B 89.7(4)
F4B P1B F2B 179.3(5)
F6B P1B F2B 89.5(4)
F1B P1B F2B 90.5(4)
F5B P1B F2B 89.2(4)
F4B P1B F3B 89.4(4)
F6B P1B F3B 90.1(4)
F1B P1B F3B 179.2(5)
F5B P1B F3B 89.5(4)
F2B P1B F3B 89.8(4)
F4D P1D F1D 90.0(4)
F4D P1D F5D 90.1(4)
F1D P1D F5D 89.9(4)
F4D P1D F6D 90.0(4)
F1D P1D F6D 90.4(4)
F5D P1D F6D 179.6(6)
F4D P1D F2D 179.8(6)
F1D P1D F2D 89.9(4)
F5D P1D F2D 90.1(4)
F6D P1D F2D 89.7(4)
F4D P1D F3D 90.1(4)
F1D P1D F3D 179.7(6)
F5D P1D F3D 89.8(4)
F6D P1D F3D 89.8(4)
F2D P1D F3D 89.9(4)
C12A Ir1A C1A 89.7(3)
C12A Ir1A N3A 94.1(3)
C1A Ir1A N3A 80.8(3)
C12A Ir1A N4A 80.8(3)
C1A Ir1A N4A 92.7(3)
N3A Ir1A N4A 171.8(3)
C12A Ir1A N2A 170.8(3)
C1A Ir1A N2A 99.4(3)
N3A Ir1A N2A 89.1(3)
N4A Ir1A N2A 97.0(3)
C12A Ir1A N1A 95.2(3)
C1A Ir1A N1A 173.1(3)
N3A Ir1A N1A 94.0(3)
N4A Ir1A N1A 92.9(3)
N2A Ir1A N1A 75.9(3)
C1B Ir1B C12B 87.4(3)
C1B Ir1B N3B 80.6(3)
C12B Ir1B N3B 91.8(3)
C1B Ir1B N4B 97.9(3)
C12B Ir1B N4B 80.5(3)
N3B Ir1B N4B 172.2(3)
C1B Ir1B N2B 92.9(3)
C12B Ir1B N2B 176.6(3)
N3B Ir1B N2B 91.5(3)
N4B Ir1B N2B 96.2(3)
C1B Ir1B N1B 168.3(3)
C12B Ir1B N1B 103.7(3)
N3B Ir1B N1B 95.4(3)
N4B Ir1B N1B 87.6(3)
N2B Ir1B N1B 76.2(3)
C23A N1A C27A 118.4(7)
C23A N1A Ir1A 125.3(6)
C27A N1A Ir1A 116.2(5)
C23B N1B C27B 117.0(8)
C23B N1B Ir1B 127.2(6)
C27B N1B Ir1B 115.8(5)
C28A N2A C32A 117.8(7)
C28A N2A Ir1A 116.4(5)
C32A N2A Ir1A 125.8(6)
C28B N2B C32B 118.6(7)
C28B N2B Ir1B 116.7(5)
C32B N2B Ir1B 124.6(6)
C11A N3A C7A 118.0(7)
C11A N3A Ir1A 127.3(5)
C7A N3A Ir1A 114.6(5)
C11B N3B C7B 120.9(8)
C11B N3B Ir1B 124.5(7)
C7B N3B Ir1B 114.6(6)
C22A N4A C18A 119.4(8)
C22A N4A Ir1A 125.8(6)
C18A N4A Ir1A 114.7(6)
C18B N4B C22B 117.4(7)
C18B N4B Ir1B 115.9(6)
C22B N4B Ir1B 126.2(6)

loop_
_geom_bond_atom_site_label_1
_geom_bond_atom_site_label_2
_geom_bond_distance
C1A C2A 1.399(12)
C1A C6A 1.410(12)
C1A Ir1A 2.021(8)
C1B C2B 1.415(12)
C1B C6B 1.422(13)
C1B Ir1B 2.006(10)
C2A C3A 1.395(13)
C2A H2A 0.9500
C2B C3B 1.371(13)
C2B H2B 0.9500
C3A C4A 1.365(14)
C3A H3A 0.9500
C3B C4B 1.405(14)
C3B H3B 0.9500
C4A C5A 1.398(14)
C4A H4A 0.9500
C4B C5B 1.369(13)
C4B H4B 0.9500
C5A C6A 1.411(13)
C5A H5A 0.9500
C5B C6B 1.388(13)
C5B H5B 0.9500
C6A C7A 1.449(12)
C6B C7B 1.453(12)
C7A N3A 1.363(10)
C7A C8A 1.406(12)
C7B C8B 1.381(13)
C7B N3B 1.382(11)
C8A C9A 1.384(12)
C8A H8A 0.9500
C8B C9B 1.396(13)
C8B H8B 0.9500
C9A C10A 1.417(12)
C9A C33A 1.494(12)
C9B C10B 1.406(14)
C9B C33B 1.476(13)
C10A C11A 1.365(12)
C10A H10A 0.9500
C10B C11B 1.390(14)
C10B H10B 0.9500
C11A N3A 1.363(11)
C11A H11A 0.9500
C11B N3B 1.353(11)
C11B H11B 0.9500
C12A C13A 1.404(13)
C12A C17A 1.432(13)
C12A Ir1A 2.000(10)
C12B C13B 1.407(12)
C12B C17B 1.420(12)
C12B Ir1B 2.028(9)
C13A C14A 1.368(14)
C13A H13A 0.9500
C13B C14B 1.390(12)
C13B H13B 0.9500
C14A C15A 1.380(14)
C14A H14A 0.9500
C14B C15B 1.380(14)
C14B H14B 0.9500
C15A C16A 1.382(13)
C15A H15A 0.9500
C15B C16B 1.378(14)
C15B H15B 0.9500
C16A C17A 1.403(13)
C16A H16A 0.9500
C16B C17B 1.408(13)
C16B H16B 0.9500
C17A C18A 1.456(11)
C17B C18B 1.486(12)
C18A N4A 1.360(11)
C18A C19A 1.420(12)
C18B N4B 1.357(11)
C18B C19B 1.395(13)
C19A C20A 1.405(13)
C19A H19A 0.9500
C19B C20B 1.380(13)
C19B H19B 0.9500
C20A C21A 1.387(13)
C20A C39A 1.483(13)
C20B C21B 1.425(13)
C20B C39B 1.468(13)
C21A C22A 1.384(12)
C21A H21A 0.9500
C21B C22B 1.378(13)
C21B H21B 0.9500
C22A N4A 1.346(10)
C22A H22A 0.9500
C22B N4B 1.363(11)
C22B H22B 0.9500
C23A N1A 1.348(11)
C23A C24A 1.383(12)
C23A H23A 0.9500
C23B N1B 1.359(10)
C23B C24B 1.362(13)
C23B H23B 0.9500
C24A C25A 1.400(13)
C24A H24A 0.9500
C24B C25B 1.403(13)
C24B H24B 0.9500
C25A C26A 1.392(12)
C25A C45A 1.505(12)
C25B C26B 1.406(12)
C25B C45B 1.483(13)
C26A C27A 1.382(11)
C26A H26A 0.9500
C26B C27B 1.388(12)
C26B H26B 0.9500
C27A N1A 1.355(11)
C27A C28A 1.490(12)
C27B N1B 1.368(11)
C27B C28B 1.492(11)
C28A N2A 1.356(11)
C28A C29A 1.386(12)
C28B N2B 1.362(11)
C28B C29B 1.391(11)
C29A C30A 1.395(12)
C29A H29A 0.9500
C29B C30B 1.386(12)
C29B H29B 0.9500
C30A C31A 1.393(12)
C30A C51A 1.473(13)
C30B C31B 1.374(13)
C30B C51B 1.521(12)
C31A C32A 1.373(13)
C31A H31A 0.9500
C31B C32B 1.374(12)
C31B H31B 0.9500
C32A N2A 1.363(10)
C32A H32A 0.9500
C32B N2B 1.362(11)
C32B H32B 0.9500
C33A C38A 1.378(14)
C33A C34A 1.398(13)
C33B C34B 1.390(16)
C33B C38B 1.400(16)
C34A C35A 1.372(14)
C34A H34A 0.9500
C34B C35B 1.399(16)
C34B H34B 0.9500
C35A C36A 1.388(17)
C35A H35A 0.9500
C35B C36B 1.358(19)
C35B H35B 0.9500
C36A C37A 1.372(18)
C36A H36A 0.9500
C36B C37B 1.353(19)
C36B H36B 0.9500
C37A C38A 1.367(14)
C37A H37A 0.9500
C37B C38B 1.397(15)
C37B H37B 0.9500
C38A H38A 0.9500
C38B H38B 0.9500
C39A C40A 1.390(15)
C39A C44A 1.394(15)
C39B C44B 1.375(13)
C39B C40B 1.403(14)
C40A C41A 1.372(15)
C40A H40A 0.9500
C40B C41B 1.385(14)
C40B H40B 0.9500
C41A C42A 1.42(2)
C41A H41A 0.9500
C41B C42B 1.400(16)
C41B H41B 0.9500
C42A C43A 1.34(2)
C42A H42A 0.9500
C42B C43B 1.363(16)
C42B H42B 0.9500
C43A C44A 1.428(17)
C43A H43A 0.9500
C43B C44B 1.400(15)
C43B H43B 0.9500
C44A H44A 0.9500
C44B H44B 0.9500
C45A C50A 1.384(14)
C45A C46A 1.408(13)
C45B C50B 1.384(13)
C45B C46B 1.399(13)
C46A C47A 1.401(14)
C46A H46A 0.9500
C46B C47B 1.378(14)
C46B H46B 0.9500
C47A C48A 1.372(16)
C47A H47A 0.9500
C47B C48B 1.363(15)
C47B H47B 0.9500
C48A C49A 1.387(15)
C48A H48A 0.9500
C48B C49B 1.380(14)
C48B H48B 0.9500
C49A C50A 1.389(13)
C49A H49A 0.9500
C49B C50B 1.382(14)
C49B H49B 0.9500
C50A H50A 0.9500
C50B H50B 0.9500
C51A C52A 1.411(14)
C51A C56A 1.413(14)
C51B C52B 1.378(13)
C51B C56B 1.391(13)
C52A C53A 1.399(14)
C52A H52A 0.9500
C52B C53B 1.397(14)
C52B H52B 0.9500
C53A C54A 1.397(17)
C53A H53A 0.9500
C53B C54B 1.348(16)
C53B H53B 0.9500
C54A C55A 1.376(19)
C54A H54A 0.9500
C54B C55B 1.364(16)
C54B H54B 0.9500
C55A C56A 1.403(17)
C55A H55A 0.9500
C55B C56B 1.397(13)
C55B H55B 0.9500
C56A H56A 0.9500
C56B H56B 0.9500
P1A F1A 1.566(6)
P1A F4A 1.571(6)
P1A F2A 1.584(6)
P1A F5A 1.585(6)
P1A F6A 1.586(6)
P1A F3A 1.591(6)
P1C F1C 1.574(7)
P1C F4C 1.575(7)
P1C F5C 1.579(7)
P1C F3C 1.585(7)
P1C F6C 1.587(7)
P1C F2C 1.587(7)
P1B F4B 1.574(6)
P1B F6B 1.577(6)
P1B F1B 1.581(6)
P1B F5B 1.584(6)
P1B F2B 1.586(6)
P1B F3B 1.588(6)
P1D F4D 1.580(7)
P1D F1D 1.581(7)
P1D F5D 1.581(7)
P1D F6D 1.582(7)
P1D F2D 1.583(7)
P1D F3D 1.583(7)
Ir1A N3A 2.062(7)
Ir1A N4A 2.064(7)
Ir1A N2A 2.131(7)
Ir1A N1A 2.142(6)
Ir1B N3B 2.053(7)
Ir1B N4B 2.063(7)
Ir1B N2B 2.157(7)
Ir1B N1B 2.159(7)

loop_
_geom_torsion_atom_site_label_1
_geom_torsion_atom_site_label_2
_geom_torsion_atom_site_label_3
_geom_torsion_atom_site_label_4
_geom_torsion
C6A C1A C2A C3A 3.2(14)
Ir1A C1A C2A C3A -178.2(8)
C6B C1B C2B C3B -2.3(13)
Ir1B C1B C2B C3B 170.6(7)
C1A C2A C3A C4A -1.5(17)
C1B C2B C3B C4B 2.5(14)
C2A C3A C4A C5A -1.1(19)
C2B C3B C4B C5B -0.5(14)
C3A C4A C5A C6A 2.0(19)
C3B C4B C5B C6B -1.7(15)
C2A C1A C6A C5A -2.3(14)
Ir1A C1A C6A C5A 178.8(8)
C2A C1A C6A C7A 177.0(8)
Ir1A C1A C6A C7A -1.8(11)
C4A C5A C6A C1A -0.2(17)
C4A C5A C6A C7A -179.5(11)
C4B C5B C6B C1B 1.8(15)
C4B C5B C6B C7B -174.6(9)
C2B C1B C6B C5B 0.2(13)
Ir1B C1B C6B C5B -173.7(7)
C2B C1B C6B C7B 176.9(8)
Ir1B C1B C6B C7B 3.0(10)
C1A C6A C7A N3A 0.0(12)
C5A C6A C7A N3A 179.3(9)
C1A C6A C7A C8A -177.7(9)
C5A C6A C7A C8A 1.6(16)
C5B C6B C7B C8B -3.0(15)
C1B C6B C7B C8B -179.6(9)
C5B C6B C7B N3B 177.6(9)
C1B C6B C7B N3B 1.0(11)
N3A C7A C8A C9A -1.8(14)
C6A C7A C8A C9A 175.7(9)
N3B C7B C8B C9B 1.9(13)
C6B C7B C8B C9B -177.5(9)
C7A C8A C9A C10A 1.2(13)
C7A C8A C9A C33A 179.3(9)
C7B C8B C9B C10B 2.2(13)
C7B C8B C9B C33B -173.3(9)
C8A C9A C10A C11A -0.6(13)
C33A C9A C10A C11A -178.6(9)
C8B C9B C10B C11B -3.5(13)
C33B C9B C10B C11B 172.2(9)
C9A C10A C11A N3A 0.5(14)
C9B C10B C11B N3B 0.6(14)
C17A C12A C13A C14A -2.7(13)
Ir1A C12A C13A C14A 172.6(7)
C17B C12B C13B C14B 0.5(13)
Ir1B C12B C13B C14B -173.4(7)
C12A C13A C14A C15A 2.7(15)
C12B C13B C14B C15B -0.3(14)
C13A C14A C15A C16A -0.7(14)
C13B C14B C15B C16B -1.0(16)
C14A C15A C16A C17A -1.1(14)
C14B C15B C16B C17B 2.2(16)
C15A C16A C17A C12A 0.9(14)
C15A C16A C17A C18A -177.2(8)
C13A C12A C17A C16A 1.0(12)
Ir1A C12A C17A C16A -175.1(7)
C13A C12A C17A C18A 179.2(7)
Ir1A C12A C17A C18A 3.2(9)
C15B C16B C17B C12B -2.0(15)
C15B C16B C17B C18B 179.2(10)
C13B C12B C17B C16B 0.6(13)
Ir1B C12B C17B C16B 175.4(7)
C13B C12B C17B C18B 179.6(8)
Ir1B C12B C17B C18B -5.7(10)
C16A C17A C18A N4A 176.6(8)
C12A C17A C18A N4A -1.6(11)
C16A C17A C18A C19A -3.8(13)
C12A C17A C18A C19A 178.0(8)
C16B C17B C18B N4B -173.6(9)
C12B C17B C18B N4B 7.5(12)
C16B C17B C18B C19B 7.9(15)
C12B C17B C18B C19B -171.0(9)
N4A C18A C19A C20A 0.7(13)
C17A C18A C19A C20A -178.9(8)
N4B C18B C19B C20B -2.6(14)
C17B C18B C19B C20B 175.8(9)
C18A C19A C20A C21A 2.0(13)
C18A C19A C20A C39A -175.1(8)
C18B C19B C20B C21B 3.8(14)
C18B C19B C20B C39B -177.8(9)
C19A C20A C21A C22A -1.6(14)
C39A C20A C21A C22A 175.4(9)
C19B C20B C21B C22B -3.2(13)
C39B C20B C21B C22B 178.5(9)
C20A C21A C22A N4A -1.6(14)
C20B C21B C22B N4B 1.4(14)
N1A C23A C24A C25A -4.0(13)
N1B C23B C24B C25B 2.6(14)
C23A C24A C25A C26A 4.4(13)
C23A C24A C25A C45A -174.6(8)
C23B C24B C25B C26B -2.6(13)
C23B C24B C25B C45B 179.9(8)
C24A C25A C26A C27A 0.1(12)
C45A C25A C26A C27A 179.1(8)
C24B C25B C26B C27B -0.1(12)
C45B C25B C26B C27B 177.6(8)
C25A C26A C27A N1A -5.4(13)
C25A C26A C27A C28A 171.7(8)
C25B C26B C27B N1B 3.1(13)
C25B C26B C27B C28B -174.0(7)
N1A C27A C28A N2A -3.2(11)
C26A C27A C28A N2A 179.6(8)
N1A C27A C28A C29A 172.1(8)
C26A C27A C28A C29A -5.2(13)
N1B C27B C28B N2B 1.8(10)
C26B C27B C28B N2B 179.0(7)
N1B C27B C28B C29B -176.4(8)
C26B C27B C28B C29B 0.8(12)
N2A C28A C29A C30A 3.3(13)
C27A C28A C29A C30A -171.7(8)
N2B C28B C29B C30B -2.8(12)
C27B C28B C29B C30B 175.3(8)
C28A C29A C30A C31A -3.7(13)
C28A C29A C30A C51A 179.8(8)
C28B C29B C30B C31B 0.8(12)
C28B C29B C30B C51B -177.3(8)
C29A C30A C31A C32A 2.2(13)
C51A C30A C31A C32A 178.7(9)
C29B C30B C31B C32B 1.2(14)
C51B C30B C31B C32B 179.4(9)
C30A C31A C32A N2A -0.2(14)
C30B C31B C32B N2B -1.5(15)
C8A C9A C33A C38A 39.0(13)
C10A C9A C33A C38A -143.1(10)
C8A C9A C33A C34A -139.3(10)
C10A C9A C33A C34A 38.6(13)
C8B C9B C33B C34B 150.2(10)
C10B C9B C33B C34B -25.2(14)
C8B C9B C33B C38B -27.2(14)
C10B C9B C33B C38B 157.4(10)
C38A C33A C34A C35A -3.5(15)
C9A C33A C34A C35A 174.8(9)
C38B C33B C34B C35B 1.7(15)
C9B C33B C34B C35B -175.8(9)
C33A C34A C35A C36A 2.7(16)
C33B C34B C35B C36B 0.6(17)
C34A C35A C36A C37A -0.2(17)
C34B C35B C36B C37B -2.1(19)
C35A C36A C37A C38A -1.3(18)
C35B C36B C37B C38B 1.2(19)
C36A C37A C38A C33A 0.4(18)
C34A C33A C38A C37A 2.0(15)
C9A C33A C38A C37A -176.4(10)
C36B C37B C38B C33B 1.2(18)
C34B C33B C38B C37B -2.7(16)
C9B C33B C38B C37B 174.9(10)
C21A C20A C39A C40A 145.6(10)
C19A C20A C39A C40A -37.5(13)
C21A C20A C39A C44A -38.4(14)
C19A C20A C39A C44A 138.5(10)
C19B C20B C39B C44B -151.1(10)
C21B C20B C39B C44B 27.2(14)
C19B C20B C39B C40B 30.3(14)
C21B C20B C39B C40B -151.5(10)
C44A C39A C40A C41A 0.3(15)
C20A C39A C40A C41A 176.4(9)
C44B C39B C40B C41B 2.1(15)
C20B C39B C40B C41B -179.2(10)
C39A C40A C41A C42A -1.3(17)
C39B C40B C41B C42B -1.5(17)
C40A C41A C42A C43A 1.9(19)
C40B C41B C42B C43B 0.2(17)
C41A C42A C43A C44A -1(2)
C41B C42B C43B C44B 0.4(17)
C40A C39A C44A C43A 0.2(14)
C20A C39A C44A C43A -175.8(9)
C42A C43A C44A C39A 0.4(17)
C40B C39B C44B C43B -1.4(15)
C20B C39B C44B C43B 179.9(9)
C42B C43B C44B C39B 0.2(16)
C26A C25A C45A C50A -45.7(12)
C24A C25A C45A C50A 133.3(10)
C26A C25A C45A C46A 138.5(9)
C24A C25A C45A C46A -42.5(12)
C24B C25B C45B C50B -143.7(9)
C26B C25B C45B C50B 38.8(12)
C24B C25B C45B C46B 37.6(14)
C26B C25B C45B C46B -140.0(9)
C50A C45A C46A C47A 0.9(14)
C25A C45A C46A C47A 176.7(9)
C50B C45B C46B C47B -2.3(15)
C25B C45B C46B C47B 176.5(10)
C45A C46A C47A C48A -2.3(16)
C45B C46B C47B C48B 0.5(18)
C46A C47A C48A C49A 1.9(18)
C46B C47B C48B C49B 1.7(17)
C47A C48A C49A C50A -0.2(16)
C47B C48B C49B C50B -2.1(15)
C46A C45A C50A C49A 0.8(14)
C25A C45A C50A C49A -175.0(8)
C48A C49A C50A C45A -1.2(15)
C48B C49B C50B C45B 0.2(15)
C46B C45B C50B C49B 2.0(14)
C25B C45B C50B C49B -176.8(8)
C31A C30A C51A C52A -141.0(9)
C29A C30A C51A C52A 35.4(13)
C31A C30A C51A C56A 39.0(14)
C29A C30A C51A C56A -144.6(10)
C31B C30B C51B C52B -35.7(13)
C29B C30B C51B C52B 142.5(9)
C31B C30B C51B C56B 149.5(9)
C29B C30B C51B C56B -32.3(12)
C56A C51A C52A C53A 3.3(15)
C30A C51A C52A C53A -176.7(9)
C56B C51B C52B C53B -4.0(15)
C30B C51B C52B C53B -178.8(9)
C51A C52A C53A C54A -2.7(16)
C51B C52B C53B C54B 3.8(16)
C52A C53A C54A C55A 2(2)
C52B C53B C54B C55B -1.1(17)
C53A C54A C55A C56A -2(2)
C53B C54B C55B C56B -1.4(16)
C54A C55A C56A C51A 2(2)
C52A C51A C56A C55A -3.2(18)
C30A C51A C56A C55A 176.8(12)
C52B C51B C56B C55B 1.7(14)
C30B C51B C56B C55B 176.5(8)
C54B C55B C56B C51B 1.0(14)
C24A C23A N1A C27A -1.1(12)
C24A C23A N1A Ir1A 174.3(6)
C26A C27A N1A C23A 5.9(12)
C28A C27A N1A C23A -171.4(7)
C26A C27A N1A Ir1A -170.0(6)
C28A C27A N1A Ir1A 12.7(9)
C24B C23B N1B C27B 0.3(13)
C24B C23B N1B Ir1B -179.5(7)
C26B C27B N1B C23B -3.1(12)
C28B C27B N1B C23B 174.1(7)
C26B C27B N1B Ir1B 176.7(6)
C28B C27B N1B Ir1B -6.1(9)
C29A C28A N2A C32A -1.2(12)
C27A C28A N2A C32A 174.2(7)
C29A C28A N2A Ir1A 176.7(6)
C27A C28A N2A Ir1A -8.0(9)
C31A C32A N2A C28A -0.3(13)
C31A C32A N2A Ir1A -178.0(7)
C29B C28B N2B C32B 2.6(12)
C27B C28B N2B C32B -175.7(7)
C29B C28B N2B Ir1B -178.4(6)
C27B C28B N2B Ir1B 3.4(9)
C31B C32B N2B C28B -0.4(13)
C31B C32B N2B Ir1B -179.4(7)
C10A C11A N3A C7A -0.9(13)
C10A C11A N3A Ir1A -178.8(7)
C8A C7A N3A C11A 1.5(12)
C6A C7A N3A C11A -176.2(8)
C8A C7A N3A Ir1A 179.6(7)
C6A C7A N3A Ir1A 1.9(10)
C10B C11B N3B C7B 3.7(13)
C10B C11B N3B Ir1B -177.4(7)
C8B C7B N3B C11B -4.9(12)
C6B C7B N3B C11B 174.5(8)
C8B C7B N3B Ir1B 176.2(6)
C6B C7B N3B Ir1B -4.4(9)
C21A C22A N4A C18A 4.3(13)
C21A C22A N4A Ir1A -179.7(7)
C19A C18A N4A C22A -3.8(12)
C17A C18A N4A C22A 175.8(7)
C19A C18A N4A Ir1A 179.8(6)
C17A C18A N4A Ir1A -0.6(9)
C19B C18B N4B C22B 0.5(13)
C17B C18B N4B C22B -178.1(7)
C19B C18B N4B Ir1B 172.8(7)
C17B C18B N4B Ir1B -5.8(10)
C21B C22B N4B C18B 0.0(13)
C21B C22B N4B Ir1B -171.4(7)

loop_
_platon_squeeze_void_nr
_platon_squeeze_void_average_x
_platon_squeeze_void_average_y
_platon_squeeze_void_average_z
_platon_squeeze_void_volume
_platon_squeeze_void_count_electrons
_platon_squeeze_void_content
1 -0.078 0.093 0.419 149 32 ' '
2 -0.078 0.407 0.919 148 32 ' '
3 0.078 0.593 0.081 149 32 ' '
4 0.078 0.906 0.581 148 32 ' '
5 0.500 0.000 1.000 166 34 ' '
6 0.500 0.500 0.500 166 34 ' '
7 0.267 0.596 0.011 5 0 ' '
8 0.267 0.904 0.511 5 0 ' '
9 0.732 0.096 0.489 5 0 ' '
10 0.732 0.404 0.989 5 0 ' '
